data_4088346
loop_
_publ_author_name
'Ve\<ce\<ra, Milo\<s'
'Varga, Vojtech'
'C\'isa\<rov\'a, Ivana'
'Pinkas, Ji\<r\'i'
'Kucharczyk, Pavel'
'Sedla\<r\'ik, Vladim\'ir'
'Lama\<c, Martin'

_publ_section_title
;
 Group 4 Metal Complexes of Chelating Cyclopentadienyl-ketimide Ligands
;
_journal_issue 5
_journal_name_full Organometallics
_journal_page_first 785
_journal_paper_doi 10.1021/acs.organomet.6b00019
_journal_volume 35
_journal_year 2016
_chemical_formula_moiety 'C26 H40 Cl Hf N'
_chemical_formula_sum 'C26 H40 Cl Hf N'
_chemical_formula_weight 580.53
_space_group_IT_number 14
_space_group_name_Hall '-P 2yn'
_space_group_name_H-M_alt 'P 1 21/n 1'
_symmetry_cell_setting monoclinic
_symmetry_space_group_name_Hall '-P 2yn'
_symmetry_space_group_name_H-M 'P 1 21/n 1'
_atom_sites_solution_hydrogens geom
_atom_sites_solution_primary direct
_atom_sites_solution_secondary difmap
_audit_creation_method SHELXL-97
_cell_angle_alpha 90.00
_cell_angle_beta 95.650(4)
_cell_angle_gamma 90.00
_cell_formula_units_Z 4
_cell_length_a 8.3883(9)
_cell_length_b 19.5244(9)
_cell_length_c 15.0846(9)
_cell_measurement_reflns_used 9990
_cell_measurement_temperature 150(2)
_cell_measurement_theta_max 27.49
_cell_measurement_theta_min 2.654
_cell_volume 2458.5(3)
_computing_structure_refinement 'SHELXL-97 (Sheldrick, 1997)'
_computing_structure_solution 'SHELXS-97 (Sheldrick, 1990)'
_diffrn_ambient_temperature 150(2)
_diffrn_measured_fraction_theta_full 0.999
_diffrn_measured_fraction_theta_max 0.999
_diffrn_measurement_device_type 'Bruker APEX-II CCD'
_diffrn_measurement_method '\f and \w scans'
_diffrn_radiation_monochromator graphite
_diffrn_radiation_source 'fine-focus sealed tube'
_diffrn_radiation_type MoK\a
_diffrn_radiation_wavelength 0.71073
_diffrn_reflns_av_R_equivalents 0.0256
_diffrn_reflns_av_sigmaI/netI 0.0280
_diffrn_reflns_limit_h_max 8
_diffrn_reflns_limit_h_min -10
_diffrn_reflns_limit_k_max 25
_diffrn_reflns_limit_k_min -23
_diffrn_reflns_limit_l_max 18
_diffrn_reflns_limit_l_min -19
_diffrn_reflns_number 21878
_diffrn_reflns_theta_full 27.49
_diffrn_reflns_theta_max 27.49
_diffrn_reflns_theta_min 1.71
_exptl_absorpt_coefficient_mu 4.364
_exptl_absorpt_correction_T_max 0.5606
_exptl_absorpt_correction_T_min 0.4469
_exptl_absorpt_correction_type multi-scan
_exptl_crystal_colour yellow
_exptl_crystal_density_diffrn 1.568
_exptl_crystal_density_method 'not measured'
_exptl_crystal_description fragment
_exptl_crystal_F_000 1168
_exptl_crystal_size_max 0.22
_exptl_crystal_size_mid 0.15
_exptl_crystal_size_min 0.15
_refine_diff_density_max 0.708
_refine_diff_density_min -0.743
_refine_diff_density_rms 0.093
_refine_ls_extinction_coef 0.00085(5)
_refine_ls_extinction_expression Fc^*^=kFc[1+0.001xFc^2^\l^3^/sin(2\q)]^-1/4^
_refine_ls_extinction_method SHELXL
_refine_ls_goodness_of_fit_ref 1.038
_refine_ls_hydrogen_treatment constr
_refine_ls_matrix_type full
_refine_ls_number_parameters 275
_refine_ls_number_reflns 5634
_refine_ls_number_restraints 0
_refine_ls_restrained_S_all 1.038
_refine_ls_R_factor_all 0.0268
_refine_ls_R_factor_gt 0.0211
_refine_ls_shift/su_max 0.006
_refine_ls_shift/su_mean 0.000
_refine_ls_structure_factor_coef Fsqd
_refine_ls_weighting_details 'calc w=1/[\s^2^(Fo^2^)+(0.0161P)^2^+1.5321P] where P=(Fo^2^+2Fc^2^)/3'
_refine_ls_weighting_scheme calc
_refine_ls_wR_factor_gt 0.0404
_refine_ls_wR_factor_ref 0.0420
_reflns_number_gt 4971
_reflns_number_total 5634
_reflns_threshold_expression >2sigma(I)
_cod_data_source_file 8.cif
_cod_data_source_block mv57
_cod_depositor_comments
;
The following automatic conversions were performed:

data item '_symmetry_cell_setting' value 'Monoclinic' was changed to
'monoclinic' in accordance with the
/home/saulius/struct/COD-crude-data/automatic-downloads/DataCite-retrospective/ACS/depositions/lib/dictionaries/cif_core.dic
dictionary named 'cif_core.dic' version 2.4.2 last updated on
2011-04-26.

Automatic conversion script
Id: cif_fix_values 6909 2019-04-08 15:41:33Z antanas 
;
_cod_original_sg_symbol_H-M P21/n
_cod_database_code 4088346

loop_
_symmetry_equiv_pos_as_xyz
'x, y, z'
'-x+1/2, y+1/2, -z+1/2'
'-x, -y, -z'
'x-1/2, -y-1/2, z-1/2'

loop_
_atom_site_label
_atom_site_type_symbol
_atom_site_fract_x
_atom_site_fract_y
_atom_site_fract_z
_atom_site_U_iso_or_equiv
_atom_site_adp_type
_atom_site_occupancy
_atom_site_symmetry_multiplicity
_atom_site_calc_flag
_atom_site_refinement_flags
Hf1 Hf 0.162672(12) 0.827798(5) 0.120141(6) 0.01412(4) Uani 1 1 d .
C1 C 0.3285(3) 0.93293(12) 0.08972(16) 0.0187(5) Uani 1 1 d .
C2 C 0.1781(3) 0.93833(13) 0.03868(17) 0.0254(6) Uani 1 1 d .
H2 H 0.0986 0.9718 0.0467 0.031 Uiso 1 1 calc R
C3 C 0.1652(4) 0.88590(15) -0.02609(18) 0.0343(7) Uani 1 1 d .
H3 H 0.0770 0.8785 -0.0696 0.041 Uiso 1 1 calc R
C4 C 0.3045(4) 0.84703(14) -0.01495(18) 0.0327(7) Uani 1 1 d .
H4 H 0.3285 0.8086 -0.0499 0.039 Uiso 1 1 calc R
C5 C 0.4046(3) 0.87450(13) 0.05733(18) 0.0252(6) Uani 1 1 d .
H5 H 0.5058 0.8568 0.0803 0.030 Uiso 1 1 calc R
C6 C 0.4010(3) 0.98537(12) 0.15793(17) 0.0222(6) Uani 1 1 d .
C7 C 0.5720(4) 1.00037(16) 0.1337(2) 0.0379(8) Uani 1 1 d .
H7A H 0.5668 1.0181 0.0727 0.057 Uiso 1 1 calc R
H7B H 0.6351 0.9581 0.1379 0.057 Uiso 1 1 calc R
H7C H 0.6227 1.0345 0.1750 0.057 Uiso 1 1 calc R
C8 C 0.3039(4) 1.05202(13) 0.1436(2) 0.0348(7) Uani 1 1 d .
H8A H 0.3010 1.0660 0.0810 0.052 Uiso 1 1 calc R
H8B H 0.3545 1.0881 0.1817 0.052 Uiso 1 1 calc R
H8C H 0.1944 1.0444 0.1588 0.052 Uiso 1 1 calc R
C9 C 0.4049(3) 0.96128(12) 0.25966(17) 0.0206(5) Uani 1 1 d .
C10 C 0.5182(3) 0.90011(13) 0.27753(18) 0.0253(6) Uani 1 1 d .
H10A H 0.6271 0.9136 0.2668 0.038 Uiso 1 1 calc R
H10B H 0.4826 0.8623 0.2377 0.038 Uiso 1 1 calc R
H10C H 0.5171 0.8853 0.3396 0.038 Uiso 1 1 calc R
C11 C 0.4742(4) 1.01892(14) 0.32154(19) 0.0319(7) Uani 1 1 d .
H11A H 0.4823 1.0030 0.3835 0.048 Uiso 1 1 calc R
H11B H 0.4036 1.0590 0.3150 0.048 Uiso 1 1 calc R
H11C H 0.5809 1.0315 0.3056 0.048 Uiso 1 1 calc R
C12 C 0.2330(3) 0.93573(12) 0.27507(16) 0.0167(5) Uani 1 1 d .
N1 N 0.1830(2) 0.88365(10) 0.23121(13) 0.0167(4) Uani 1 1 d .
C13 C 0.1208(3) 0.96790(13) 0.34053(17) 0.0236(6) Uani 1 1 d .
C14 C 0.0807(5) 1.04277(16) 0.3237(3) 0.0676(13) Uani 1 1 d .
H14A H 0.0273 1.0482 0.2633 0.101 Uiso 1 1 calc R
H14B H 0.1794 1.0699 0.3298 0.101 Uiso 1 1 calc R
H14C H 0.0093 1.0586 0.3671 0.101 Uiso 1 1 calc R
C15 C 0.1931(5) 0.9574(2) 0.4364(2) 0.0679(13) Uani 1 1 d .
H15A H 0.1148 0.9708 0.4773 0.102 Uiso 1 1 calc R
H15B H 0.2895 0.9857 0.4477 0.102 Uiso 1 1 calc R
H15C H 0.2214 0.9091 0.4458 0.102 Uiso 1 1 calc R
C16 C -0.0378(4) 0.92996(19) 0.3304(2) 0.0513(10) Uani 1 1 d .
H16A H -0.1110 0.9506 0.3696 0.077 Uiso 1 1 calc R
H16B H -0.0200 0.8818 0.3466 0.077 Uiso 1 1 calc R
H16C H -0.0848 0.9330 0.2684 0.077 Uiso 1 1 calc R
C17 C 0.2524(3) 0.73603(12) 0.23394(17) 0.0201(6) Uani 1 1 d .
C18 C 0.0899(3) 0.72314(12) 0.20526(17) 0.0190(5) Uani 1 1 d .
C19 C 0.0795(3) 0.70352(12) 0.11458(17) 0.0235(6) Uani 1 1 d .
C20 C 0.2323(4) 0.70560(13) 0.08768(19) 0.0280(6) Uani 1 1 d .
C21 C 0.3422(3) 0.72660(12) 0.1601(2) 0.0277(7) Uani 1 1 d .
C22 C 0.3154(4) 0.74911(14) 0.3290(2) 0.0423(9) Uani 1 1 d .
H22A H 0.4317 0.7557 0.3328 0.064 Uiso 1 1 calc R
H22B H 0.2907 0.7098 0.3657 0.064 Uiso 1 1 calc R
H22C H 0.2649 0.7904 0.3505 0.064 Uiso 1 1 calc R
C23 C -0.0465(4) 0.72504(15) 0.2629(2) 0.0371(7) Uani 1 1 d .
H23A H -0.1343 0.7525 0.2337 0.056 Uiso 1 1 calc R
H23B H -0.0097 0.7456 0.3206 0.056 Uiso 1 1 calc R
H23C H -0.0842 0.6783 0.2721 0.056 Uiso 1 1 calc R
C24 C -0.0684(4) 0.67769(14) 0.0603(2) 0.0451(9) Uani 1 1 d .
H24A H -0.0607 0.6875 -0.0028 0.068 Uiso 1 1 calc R
H24B H -0.1630 0.7006 0.0797 0.068 Uiso 1 1 calc R
H24C H -0.0779 0.6281 0.0688 0.068 Uiso 1 1 calc R
C25 C 0.2771(6) 0.67963(16) -0.0024(2) 0.0621(12) Uani 1 1 d .
H25A H 0.2636 0.6298 -0.0055 0.093 Uiso 1 1 calc R
H25B H 0.3890 0.6913 -0.0090 0.093 Uiso 1 1 calc R
H25C H 0.2074 0.7012 -0.0505 0.093 Uiso 1 1 calc R
C26 C 0.5220(4) 0.72556(16) 0.1630(3) 0.0566(11) Uani 1 1 d .
H26A H 0.5676 0.7584 0.2076 0.085 Uiso 1 1 calc R
H26B H 0.5541 0.7381 0.1044 0.085 Uiso 1 1 calc R
H26C H 0.5615 0.6795 0.1789 0.085 Uiso 1 1 calc R
Cl1 Cl -0.12905(8) 0.84270(3) 0.08260(5) 0.03048(16) Uani 1 1 d .

loop_
_atom_site_aniso_label
_atom_site_aniso_U_11
_atom_site_aniso_U_22
_atom_site_aniso_U_33
_atom_site_aniso_U_23
_atom_site_aniso_U_13
_atom_site_aniso_U_12
Hf1 0.01345(6) 0.01410(6) 0.01484(6) 0.00127(4) 0.00153(4) -0.00057(4)
C1 0.0206(14) 0.0181(12) 0.0182(13) 0.0065(10) 0.0055(11) -0.0032(10)
C2 0.0295(16) 0.0216(13) 0.0244(15) 0.0092(11) -0.0015(12) -0.0019(11)
C3 0.048(2) 0.0374(16) 0.0159(14) 0.0082(12) -0.0028(13) -0.0156(15)
C4 0.054(2) 0.0271(14) 0.0205(15) -0.0015(12) 0.0205(14) -0.0130(14)
C5 0.0260(15) 0.0233(13) 0.0283(15) 0.0042(11) 0.0132(12) -0.0022(11)
C6 0.0234(14) 0.0167(12) 0.0264(14) 0.0033(11) 0.0017(11) -0.0049(11)
C7 0.0328(17) 0.0445(18) 0.0369(18) 0.0060(14) 0.0055(14) -0.0198(14)
C8 0.053(2) 0.0174(13) 0.0320(17) 0.0024(12) -0.0035(15) 0.0021(13)
C9 0.0206(14) 0.0169(12) 0.0240(14) -0.0002(10) 0.0007(11) -0.0021(10)
C10 0.0172(14) 0.0267(14) 0.0310(16) 0.0061(12) -0.0029(11) -0.0011(11)
C11 0.0338(17) 0.0274(14) 0.0333(16) -0.0060(13) -0.0022(13) -0.0080(13)
C12 0.0181(13) 0.0147(11) 0.0172(13) 0.0042(9) 0.0009(10) 0.0017(10)
N1 0.0163(11) 0.0160(10) 0.0178(11) 0.0033(8) 0.0012(9) 0.0004(8)
C13 0.0257(15) 0.0218(13) 0.0240(14) -0.0009(11) 0.0062(12) 0.0035(11)
C14 0.080(3) 0.0273(17) 0.106(3) 0.0038(19) 0.061(3) 0.0184(18)
C15 0.055(3) 0.127(4) 0.0225(18) -0.004(2) 0.0064(17) 0.035(2)
C16 0.036(2) 0.067(2) 0.055(2) -0.0272(18) 0.0262(17) -0.0091(17)
C17 0.0217(14) 0.0118(11) 0.0253(15) 0.0050(10) -0.0054(11) 0.0005(10)
C18 0.0182(13) 0.0157(12) 0.0227(14) 0.0072(10) 0.0009(11) -0.0021(10)
C19 0.0332(16) 0.0151(12) 0.0207(14) 0.0030(10) -0.0048(12) -0.0043(11)
C20 0.0421(18) 0.0143(12) 0.0286(16) -0.0034(11) 0.0083(14) 0.0060(12)
C21 0.0165(14) 0.0130(12) 0.055(2) 0.0116(12) 0.0104(13) 0.0046(10)
C22 0.063(2) 0.0240(15) 0.0336(18) 0.0070(13) -0.0257(16) -0.0082(15)
C23 0.0359(18) 0.0362(17) 0.0418(19) 0.0135(14) 0.0165(15) 0.0009(14)
C24 0.058(2) 0.0248(15) 0.046(2) 0.0025(14) -0.0245(17) -0.0137(15)
C25 0.117(4) 0.0266(17) 0.050(2) -0.0026(15) 0.043(2) 0.0129(19)
C26 0.0195(17) 0.0262(16) 0.125(4) 0.0153(19) 0.013(2) 0.0060(13)
Cl1 0.0175(3) 0.0325(4) 0.0398(4) 0.0031(3) -0.0056(3) 0.0022(3)

loop_
_atom_type_symbol
_atom_type_description
_atom_type_scat_dispersion_real
_atom_type_scat_dispersion_imag
_atom_type_scat_source
C C 0.0033 0.0016 'International Tables Vol C Tables 4.2.6.8 and 6.1.1.4'
H H 0.0000 0.0000 'International Tables Vol C Tables 4.2.6.8 and 6.1.1.4'
N N 0.0061 0.0033 'International Tables Vol C Tables 4.2.6.8 and 6.1.1.4'
Cl Cl 0.1484 0.1585 'International Tables Vol C Tables 4.2.6.8 and 6.1.1.4'
Hf Hf -0.5830 6.1852 'International Tables Vol C Tables 4.2.6.8 and 6.1.1.4'

loop_
_geom_angle_atom_site_label_1
_geom_angle_atom_site_label_2
_geom_angle_atom_site_label_3
_geom_angle
N1 Hf1 Cl1 97.42(6)
N1 Hf1 C3 119.32(9)
Cl1 Hf1 C3 80.66(8)
N1 Hf1 C4 126.73(9)
Cl1 Hf1 C4 109.69(8)
C3 Hf1 C4 32.47(10)
N1 Hf1 C2 86.35(8)
Cl1 Hf1 C2 83.31(7)
C3 Hf1 C2 32.97(9)
C4 Hf1 C2 54.08(9)
N1 Hf1 C5 96.53(8)
Cl1 Hf1 C5 133.88(7)
C3 Hf1 C5 54.35(10)
C4 Hf1 C5 32.98(9)
C2 Hf1 C5 54.05(9)
N1 Hf1 C20 132.88(9)
Cl1 Hf1 C20 108.08(7)
C3 Hf1 C20 103.76(10)
C4 Hf1 C20 81.07(9)
C2 Hf1 C20 134.48(9)
C5 Hf1 C20 93.42(9)
N1 Hf1 C18 91.16(8)
Cl1 Hf1 C18 85.88(6)
C3 Hf1 C18 147.88(9)
C4 Hf1 C18 134.37(9)
C2 Hf1 C18 168.49(9)
C5 Hf1 C18 137.45(8)
C20 Hf1 C18 53.33(8)
N1 Hf1 C21 103.20(9)
Cl1 Hf1 C21 134.51(6)
C3 Hf1 C21 120.88(10)
C4 Hf1 C21 89.50(10)
C2 Hf1 C21 137.51(9)
C5 Hf1 C21 83.57(9)
C20 Hf1 C21 32.72(9)
C18 Hf1 C21 53.98(8)
N1 Hf1 C19 123.69(8)
Cl1 Hf1 C19 80.89(7)
C3 Hf1 C19 115.87(9)
C4 Hf1 C19 105.71(9)
C2 Hf1 C19 147.51(9)
C5 Hf1 C19 124.83(9)
C20 Hf1 C19 31.84(9)
C18 Hf1 C19 32.58(8)
C21 Hf1 C19 53.92(9)
N1 Hf1 C17 79.79(8)
Cl1 Hf1 C17 117.23(6)
C3 Hf1 C17 153.35(10)
C4 Hf1 C17 121.71(10)
C2 Hf1 C17 156.38(9)
C5 Hf1 C17 108.42(9)
C20 Hf1 C17 53.44(9)
C18 Hf1 C17 32.37(8)
C21 Hf1 C17 32.50(9)
C19 Hf1 C17 53.67(8)
N1 Hf1 C1 72.98(8)
Cl1 Hf1 C1 114.16(6)
C3 Hf1 C1 54.47(9)
C4 Hf1 C1 54.32(8)
C2 Hf1 C1 32.61(8)
C5 Hf1 C1 32.64(8)
C20 Hf1 C1 126.02(9)
C18 Hf1 C1 155.43(8)
C21 Hf1 C1 110.54(8)
C19 Hf1 C1 157.38(9)
C17 Hf1 C1 123.98(8)
C2 C1 C5 106.3(2)
C2 C1 C6 126.0(2)
C5 C1 C6 127.3(2)
C2 C1 Hf1 71.62(14)
C5 C1 Hf1 71.69(14)
C6 C1 Hf1 127.20(16)
C3 C2 C1 109.0(3)
C3 C2 Hf1 73.10(15)
C1 C2 Hf1 75.77(14)
C3 C2 H2 125.5
C1 C2 H2 125.5
Hf1 C2 H2 117.5
C4 C3 C2 107.8(3)
C4 C3 Hf1 73.96(16)
C2 C3 Hf1 73.93(15)
C4 C3 H3 126.1
C2 C3 H3 126.1
Hf1 C3 H3 118.0
C3 C4 C5 108.3(2)
C3 C4 Hf1 73.57(16)
C5 C4 Hf1 73.81(14)
C3 C4 H4 125.8
C5 C4 H4 125.8
Hf1 C4 H4 118.7
C4 C5 C1 108.5(3)
C4 C5 Hf1 73.21(15)
C1 C5 Hf1 75.67(14)
C4 C5 H5 125.7
C1 C5 H5 125.7
Hf1 C5 H5 117.3
C1 C6 C8 107.5(2)
C1 C6 C7 106.5(2)
C8 C6 C7 107.3(2)
C1 C6 C9 114.59(19)
C8 C6 C9 110.1(2)
C7 C6 C9 110.5(2)
C6 C7 H7A 109.5
C6 C7 H7B 109.5
H7A C7 H7B 109.5
C6 C7 H7C 109.5
H7A C7 H7C 109.5
H7B C7 H7C 109.5
C6 C8 H8A 109.5
C6 C8 H8B 109.5
H8A C8 H8B 109.5
C6 C8 H8C 109.5
H8A C8 H8C 109.5
H8B C8 H8C 109.5
C10 C9 C11 105.8(2)
C10 C9 C12 106.84(19)
C11 C9 C12 116.2(2)
C10 C9 C6 110.6(2)
C11 C9 C6 109.7(2)
C12 C9 C6 107.6(2)
C9 C10 H10A 109.5
C9 C10 H10B 109.5
H10A C10 H10B 109.5
C9 C10 H10C 109.5
H10A C10 H10C 109.5
H10B C10 H10C 109.5
C9 C11 H11A 109.5
C9 C11 H11B 109.5
H11A C11 H11B 109.5
C9 C11 H11C 109.5
H11A C11 H11C 109.5
H11B C11 H11C 109.5
N1 C12 C13 117.8(2)
N1 C12 C9 116.2(2)
C13 C12 C9 126.0(2)
C12 N1 Hf1 151.45(18)
C14 C13 C16 106.0(3)
C14 C13 C15 110.4(3)
C16 C13 C15 107.0(3)
C14 C13 C12 114.8(2)
C16 C13 C12 108.5(2)
C15 C13 C12 109.8(2)
C13 C14 H14A 109.5
C13 C14 H14B 109.5
H14A C14 H14B 109.5
C13 C14 H14C 109.5
H14A C14 H14C 109.5
H14B C14 H14C 109.5
C13 C15 H15A 109.5
C13 C15 H15B 109.5
H15A C15 H15B 109.5
C13 C15 H15C 109.5
H15A C15 H15C 109.5
H15B C15 H15C 109.5
C13 C16 H16A 109.5
C13 C16 H16B 109.5
H16A C16 H16B 109.5
C13 C16 H16C 109.5
H16A C16 H16C 109.5
H16B C16 H16C 109.5
C18 C17 C21 107.9(2)
C18 C17 C22 124.2(3)
C21 C17 C22 127.5(3)
C18 C17 Hf1 72.91(13)
C21 C17 Hf1 72.89(14)
C22 C17 Hf1 125.31(17)
C17 C18 C19 108.1(2)
C17 C18 C23 125.8(3)
C19 C18 C23 126.0(2)
C17 C18 Hf1 74.72(13)
C19 C18 Hf1 73.85(14)
C23 C18 Hf1 120.73(17)
C20 C19 C18 107.8(2)
C20 C19 C24 126.1(3)
C18 C19 C24 125.8(3)
C20 C19 Hf1 73.76(14)
C18 C19 Hf1 73.57(14)
C24 C19 Hf1 123.42(18)
C19 C20 C21 109.5(2)
C19 C20 C25 124.5(3)
C21 C20 C25 125.5(3)
C19 C20 Hf1 74.40(14)
C21 C20 Hf1 73.85(14)
C25 C20 Hf1 124.65(19)
C17 C21 C20 106.7(2)
C17 C21 C26 126.0(3)
C20 C21 C26 126.3(3)
C17 C21 Hf1 74.61(14)
C20 C21 Hf1 73.43(14)
C26 C21 Hf1 126.23(18)
C17 C22 H22A 109.5
C17 C22 H22B 109.5
H22A C22 H22B 109.5
C17 C22 H22C 109.5
H22A C22 H22C 109.5
H22B C22 H22C 109.5
C18 C23 H23A 109.5
C18 C23 H23B 109.5
H23A C23 H23B 109.5
C18 C23 H23C 109.5
H23A C23 H23C 109.5
H23B C23 H23C 109.5
C19 C24 H24A 109.5
C19 C24 H24B 109.5
H24A C24 H24B 109.5
C19 C24 H24C 109.5
H24A C24 H24C 109.5
H24B C24 H24C 109.5
C20 C25 H25A 109.5
C20 C25 H25B 109.5
H25A C25 H25B 109.5
C20 C25 H25C 109.5
H25A C25 H25C 109.5
H25B C25 H25C 109.5
C21 C26 H26A 109.5
C21 C26 H26B 109.5
H26A C26 H26B 109.5
C21 C26 H26C 109.5
H26A C26 H26C 109.5
H26B C26 H26C 109.5

loop_
_geom_bond_atom_site_label_1
_geom_bond_atom_site_label_2
_geom_bond_distance
Hf1 N1 1.992(2)
Hf1 Cl1 2.4740(7)
Hf1 C3 2.482(3)
Hf1 C4 2.487(3)
Hf1 C2 2.493(2)
Hf1 C5 2.495(3)
Hf1 C20 2.516(2)
Hf1 C18 2.520(2)
Hf1 C21 2.521(2)
Hf1 C19 2.524(2)
Hf1 C17 2.543(2)
Hf1 C1 2.546(2)
C1 C2 1.416(4)
C1 C5 1.418(4)
C1 C6 1.534(4)
C2 C3 1.412(4)
C2 H2 0.9500
C3 C4 1.390(4)
C3 H3 0.9500
C4 C5 1.414(4)
C4 H4 0.9500
C5 H5 0.9500
C6 C8 1.539(4)
C6 C7 1.543(4)
C6 C9 1.602(4)
C7 H7A 0.9800
C7 H7B 0.9800
C7 H7C 0.9800
C8 H8A 0.9800
C8 H8B 0.9800
C8 H8C 0.9800
C9 C10 1.533(3)
C9 C11 1.539(3)
C9 C12 1.565(3)
C10 H10A 0.9800
C10 H10B 0.9800
C10 H10C 0.9800
C11 H11A 0.9800
C11 H11B 0.9800
C11 H11C 0.9800
C12 N1 1.262(3)
C12 C13 1.561(3)
C13 C14 1.516(4)
C13 C16 1.518(4)
C13 C15 1.526(4)
C14 H14A 0.9800
C14 H14B 0.9800
C14 H14C 0.9800
C15 H15A 0.9800
C15 H15B 0.9800
C15 H15C 0.9800
C16 H16A 0.9800
C16 H16B 0.9800
C16 H16C 0.9800
C17 C18 1.412(4)
C17 C21 1.417(4)
C17 C22 1.500(4)
C18 C19 1.415(4)
C18 C23 1.504(4)
C19 C20 1.382(4)
C19 C24 1.505(4)
C20 C21 1.419(4)
C20 C25 1.532(4)
C21 C26 1.505(4)
C22 H22A 0.9800
C22 H22B 0.9800
C22 H22C 0.9800
C23 H23A 0.9800
C23 H23B 0.9800
C23 H23C 0.9800
C24 H24A 0.9800
C24 H24B 0.9800
C24 H24C 0.9800
C25 H25A 0.9800
C25 H25B 0.9800
C25 H25C 0.9800
C26 H26A 0.9800
C26 H26B 0.9800
C26 H26C 0.9800

loop_
_geom_torsion_atom_site_label_1
_geom_torsion_atom_site_label_2
_geom_torsion_atom_site_label_3
_geom_torsion_atom_site_label_4
_geom_torsion
N1 Hf1 C1 C2 -110.81(17)
Cl1 Hf1 C1 C2 -20.20(17)
C3 Hf1 C1 C2 37.18(16)
C4 Hf1 C1 C2 77.41(18)
C5 Hf1 C1 C2 114.9(2)
C20 Hf1 C1 C2 118.10(17)
C18 Hf1 C1 C2 -162.58(19)
C21 Hf1 C1 C2 151.13(16)
C19 Hf1 C1 C2 108.5(2)
C17 Hf1 C1 C2 -175.35(15)
N1 Hf1 C1 C5 134.31(17)
Cl1 Hf1 C1 C5 -135.08(14)
C3 Hf1 C1 C5 -77.70(18)
C4 Hf1 C1 C5 -37.47(16)
C2 Hf1 C1 C5 -114.9(2)
C20 Hf1 C1 C5 3.2(2)
C18 Hf1 C1 C5 82.5(2)
C21 Hf1 C1 C5 36.25(18)
C19 Hf1 C1 C5 -6.4(3)
C17 Hf1 C1 C5 69.77(18)
N1 Hf1 C1 C6 10.9(2)
Cl1 Hf1 C1 C6 101.5(2)
C3 Hf1 C1 C6 158.9(3)
C4 Hf1 C1 C6 -160.8(3)
C2 Hf1 C1 C6 121.7(3)
C5 Hf1 C1 C6 -123.4(3)
C20 Hf1 C1 C6 -120.2(2)
C18 Hf1 C1 C6 -40.8(3)
C21 Hf1 C1 C6 -87.1(2)
C19 Hf1 C1 C6 -129.7(2)
C17 Hf1 C1 C6 -53.6(2)
C5 C1 C2 C3 -2.4(3)
C6 C1 C2 C3 170.8(2)
Hf1 C1 C2 C3 -66.14(18)
C5 C1 C2 Hf1 63.78(16)
C6 C1 C2 Hf1 -123.1(2)
N1 Hf1 C2 C3 178.94(18)
Cl1 Hf1 C2 C3 -83.15(17)
C4 Hf1 C2 C3 37.11(18)
C5 Hf1 C2 C3 78.16(19)
C20 Hf1 C2 C3 25.7(2)
C18 Hf1 C2 C3 -103.2(4)
C21 Hf1 C2 C3 73.3(2)
C19 Hf1 C2 C3 -21.9(3)
C17 Hf1 C2 C3 125.0(2)
C1 Hf1 C2 C3 115.3(2)
N1 Hf1 C2 C1 63.59(16)
Cl1 Hf1 C2 C1 161.50(15)
C3 Hf1 C2 C1 -115.3(2)
C4 Hf1 C2 C1 -78.24(17)
C5 Hf1 C2 C1 -37.19(15)
C20 Hf1 C2 C1 -89.67(18)
C18 Hf1 C2 C1 141.4(4)
C21 Hf1 C2 C1 -42.0(2)
C19 Hf1 C2 C1 -137.25(18)
C17 Hf1 C2 C1 9.7(3)
C1 C2 C3 C4 1.1(3)
Hf1 C2 C3 C4 -66.75(19)
C1 C2 C3 Hf1 67.89(18)
N1 Hf1 C3 C4 113.27(17)
Cl1 Hf1 C3 C4 -153.42(17)
C2 Hf1 C3 C4 114.5(3)
C5 Hf1 C3 C4 37.29(16)
C20 Hf1 C3 C4 -46.96(18)
C18 Hf1 C3 C4 -86.9(2)
C21 Hf1 C3 C4 -16.6(2)
C19 Hf1 C3 C4 -78.38(19)
C17 Hf1 C3 C4 -18.5(3)
C1 Hf1 C3 C4 77.73(18)
N1 Hf1 C3 C2 -1.2(2)
Cl1 Hf1 C3 C2 92.09(17)
C4 Hf1 C3 C2 -114.5(3)
C5 Hf1 C3 C2 -77.19(18)
C20 Hf1 C3 C2 -161.44(17)
C18 Hf1 C3 C2 158.58(16)
C21 Hf1 C3 C2 -131.07(17)
C19 Hf1 C3 C2 167.13(16)
C17 Hf1 C3 C2 -133.0(2)
C1 Hf1 C3 C2 -36.76(16)
C2 C3 C4 C5 0.5(3)
Hf1 C3 C4 C5 -66.18(18)
C2 C3 C4 Hf1 66.73(18)
N1 Hf1 C4 C3 -88.02(19)
Cl1 Hf1 C4 C3 27.96(18)
C2 Hf1 C4 C3 -37.70(16)
C5 Hf1 C4 C3 -115.3(2)
C20 Hf1 C4 C3 134.06(18)
C18 Hf1 C4 C3 132.04(17)
C21 Hf1 C4 C3 165.82(18)
C19 Hf1 C4 C3 113.71(17)
C17 Hf1 C4 C3 170.38(15)
C1 Hf1 C4 C3 -78.20(18)
N1 Hf1 C4 C5 27.3(2)
Cl1 Hf1 C4 C5 143.23(15)
C3 Hf1 C4 C5 115.3(2)
C2 Hf1 C4 C5 77.57(17)
C20 Hf1 C4 C5 -110.66(18)
C18 Hf1 C4 C5 -112.69(17)
C21 Hf1 C4 C5 -78.91(17)
C19 Hf1 C4 C5 -131.02(16)
C17 Hf1 C4 C5 -74.35(18)
C1 Hf1 C4 C5 37.07(15)
C3 C4 C5 C1 -2.0(3)
Hf1 C4 C5 C1 -68.05(17)
C3 C4 C5 Hf1 66.02(19)
C2 C1 C5 C4 2.7(3)
C6 C1 C5 C4 -170.3(2)
Hf1 C1 C5 C4 66.42(17)
C2 C1 C5 Hf1 -63.74(17)
C6 C1 C5 Hf1 123.3(2)
N1 Hf1 C5 C4 -158.32(17)
Cl1 Hf1 C5 C4 -51.44(19)
C3 Hf1 C5 C4 -36.69(16)
C2 Hf1 C5 C4 -77.65(18)
C20 Hf1 C5 C4 67.81(18)
C18 Hf1 C5 C4 102.77(19)
C21 Hf1 C5 C4 99.07(18)
C19 Hf1 C5 C4 62.23(19)
C17 Hf1 C5 C4 120.30(17)
C1 Hf1 C5 C4 -114.8(2)
N1 Hf1 C5 C1 -43.53(16)
Cl1 Hf1 C5 C1 63.35(18)
C3 Hf1 C5 C1 78.10(17)
C4 Hf1 C5 C1 114.8(2)
C2 Hf1 C5 C1 37.14(15)
C20 Hf1 C5 C1 -177.39(16)
C18 Hf1 C5 C1 -142.44(15)
C21 Hf1 C5 C1 -146.14(17)
C19 Hf1 C5 C1 177.03(14)
C17 Hf1 C5 C1 -124.91(15)
C2 C1 C6 C8 -14.4(3)
C5 C1 C6 C8 157.3(2)
Hf1 C1 C6 C8 -108.0(2)
C2 C1 C6 C7 -129.1(3)
C5 C1 C6 C7 42.5(3)
Hf1 C1 C6 C7 137.27(19)
C2 C1 C6 C9 108.3(3)
C5 C1 C6 C9 -80.0(3)
Hf1 C1 C6 C9 14.7(3)
C1 C6 C9 C10 65.7(3)
C8 C6 C9 C10 -173.0(2)
C7 C6 C9 C10 -54.6(3)
C1 C6 C9 C11 -178.0(2)
C8 C6 C9 C11 -56.7(3)
C7 C6 C9 C11 61.7(3)
C1 C6 C9 C12 -50.6(3)
C8 C6 C9 C12 70.7(2)
C7 C6 C9 C12 -171.0(2)
C10 C9 C12 N1 -54.7(3)
C11 C9 C12 N1 -172.5(2)
C6 C9 C12 N1 64.0(3)
C10 C9 C12 C13 124.0(2)
C11 C9 C12 C13 6.2(3)
C6 C9 C12 C13 -117.2(2)
C13 C12 N1 Hf1 142.5(3)
C9 C12 N1 Hf1 -38.6(5)
Cl1 Hf1 N1 C12 -112.5(4)
C3 Hf1 N1 C12 -29.1(4)
C4 Hf1 N1 C12 8.9(4)
C2 Hf1 N1 C12 -29.8(4)
C5 Hf1 N1 C12 23.4(4)
C20 Hf1 N1 C12 124.2(4)
C18 Hf1 N1 C12 161.5(4)
C21 Hf1 N1 C12 108.3(4)
C19 Hf1 N1 C12 163.5(4)
C17 Hf1 N1 C12 131.0(4)
C1 Hf1 N1 C12 0.5(4)
N1 C12 C13 C14 -122.9(3)
C9 C12 C13 C14 58.3(4)
N1 C12 C13 C16 -4.6(3)
C9 C12 C13 C16 176.7(2)
N1 C12 C13 C15 112.0(3)
C9 C12 C13 C15 -66.7(3)
N1 Hf1 C17 C18 108.81(16)
Cl1 Hf1 C17 C18 15.67(16)
C3 Hf1 C17 C18 -112.6(2)
C4 Hf1 C17 C18 -124.10(16)
C2 Hf1 C17 C18 163.9(2)
C5 Hf1 C17 C18 -157.64(15)
C20 Hf1 C17 C18 -77.36(16)
C21 Hf1 C17 C18 -115.6(2)
C19 Hf1 C17 C18 -37.49(15)
C1 Hf1 C17 C18 170.12(14)
N1 Hf1 C17 C21 -135.60(16)
Cl1 Hf1 C17 C21 131.26(14)
C3 Hf1 C17 C21 3.0(3)
C4 Hf1 C17 C21 -8.51(19)
C2 Hf1 C17 C21 -80.6(3)
C5 Hf1 C17 C21 -42.05(17)
C20 Hf1 C17 C21 38.23(15)
C18 Hf1 C17 C21 115.6(2)
C19 Hf1 C17 C21 78.10(17)
C1 Hf1 C17 C21 -74.29(17)
N1 Hf1 C17 C22 -11.3(2)
Cl1 Hf1 C17 C22 -104.5(2)
C3 Hf1 C17 C22 127.3(3)
C4 Hf1 C17 C22 115.7(2)
C2 Hf1 C17 C22 43.7(4)
C5 Hf1 C17 C22 82.2(3)
C20 Hf1 C17 C22 162.5(3)
C18 Hf1 C17 C22 -120.2(3)
C21 Hf1 C17 C22 124.2(3)
C19 Hf1 C17 C22 -157.6(3)
C1 Hf1 C17 C22 50.0(3)
C21 C17 C18 C19 1.9(3)
C22 C17 C18 C19 -171.6(2)
Hf1 C17 C18 C19 66.90(16)
C21 C17 C18 C23 177.9(2)
C22 C17 C18 C23 4.4(4)
Hf1 C17 C18 C23 -117.1(2)
C21 C17 C18 Hf1 -64.97(16)
C22 C17 C18 Hf1 121.5(2)
N1 Hf1 C18 C17 -68.71(16)
Cl1 Hf1 C18 C17 -166.07(15)
C3 Hf1 C18 C17 128.8(2)
C4 Hf1 C18 C17 80.23(19)
C2 Hf1 C18 C17 -146.1(4)
C5 Hf1 C18 C17 32.3(2)
C20 Hf1 C18 C17 77.74(17)
C21 Hf1 C18 C17 36.81(15)
C19 Hf1 C18 C17 114.4(2)
C1 Hf1 C18 C17 -20.0(3)
N1 Hf1 C18 C19 176.86(16)
Cl1 Hf1 C18 C19 79.51(15)
C3 Hf1 C18 C19 14.4(3)
C4 Hf1 C18 C19 -34.2(2)
C2 Hf1 C18 C19 99.5(4)
C5 Hf1 C18 C19 -82.17(19)
C20 Hf1 C18 C19 -36.69(16)
C21 Hf1 C18 C19 -77.62(17)
C17 Hf1 C18 C19 -114.4(2)
C1 Hf1 C18 C19 -134.4(2)
N1 Hf1 C18 C23 54.2(2)
Cl1 Hf1 C18 C23 -43.2(2)
C3 Hf1 C18 C23 -108.3(3)
C4 Hf1 C18 C23 -156.9(2)
C2 Hf1 C18 C23 -23.2(5)
C5 Hf1 C18 C23 155.1(2)
C20 Hf1 C18 C23 -159.4(3)
C21 Hf1 C18 C23 159.7(3)
C19 Hf1 C18 C23 -122.7(3)
C17 Hf1 C18 C23 122.9(3)
C1 Hf1 C18 C23 102.9(3)
C17 C18 C19 C20 -1.1(3)
C23 C18 C19 C20 -177.1(2)
Hf1 C18 C19 C20 66.37(17)
C17 C18 C19 C24 172.8(2)
C23 C18 C19 C24 -3.1(4)
Hf1 C18 C19 C24 -119.7(3)
C17 C18 C19 Hf1 -67.48(16)
C23 C18 C19 Hf1 116.6(2)
N1 Hf1 C19 C20 -118.47(17)
Cl1 Hf1 C19 C20 148.66(17)
C3 Hf1 C19 C20 73.75(19)
C4 Hf1 C19 C20 40.64(19)
C2 Hf1 C19 C20 86.8(2)
C5 Hf1 C19 C20 10.6(2)
C18 Hf1 C19 C20 -114.7(2)
C21 Hf1 C19 C20 -36.88(16)
C17 Hf1 C19 C20 -77.45(18)
C1 Hf1 C19 C20 14.8(3)
N1 Hf1 C19 C18 -3.78(19)
Cl1 Hf1 C19 C18 -96.65(15)
C3 Hf1 C19 C18 -171.56(15)
C4 Hf1 C19 C18 155.33(16)
C2 Hf1 C19 C18 -158.52(16)
C5 Hf1 C19 C18 125.30(16)
C20 Hf1 C19 C18 114.7(2)
C21 Hf1 C19 C18 77.81(17)
C17 Hf1 C19 C18 37.24(14)
C1 Hf1 C19 C18 129.5(2)
N1 Hf1 C19 C24 118.7(2)
Cl1 Hf1 C19 C24 25.8(2)
C3 Hf1 C19 C24 -49.1(3)
C4 Hf1 C19 C24 -82.2(3)
C2 Hf1 C19 C24 -36.1(3)
C5 Hf1 C19 C24 -112.3(3)
C20 Hf1 C19 C24 -122.9(3)
C18 Hf1 C19 C24 122.4(3)
C21 Hf1 C19 C24 -159.7(3)
C17 Hf1 C19 C24 159.7(3)
C1 Hf1 C19 C24 -108.1(3)
C18 C19 C20 C21 -0.1(3)
C24 C19 C20 C21 -174.1(2)
Hf1 C19 C20 C21 66.10(17)
C18 C19 C20 C25 172.1(2)
C24 C19 C20 C25 -1.8(4)
Hf1 C19 C20 C25 -121.6(3)
C18 C19 C20 Hf1 -66.24(17)
C24 C19 C20 Hf1 119.8(3)
N1 Hf1 C20 C19 86.53(19)
Cl1 Hf1 C20 C19 -32.70(17)
C3 Hf1 C20 C19 -117.20(17)
C4 Hf1 C20 C19 -140.61(18)
C2 Hf1 C20 C19 -131.25(16)
C5 Hf1 C20 C19 -171.29(17)
C18 Hf1 C20 C19 37.59(15)
C21 Hf1 C20 C19 116.2(2)
C17 Hf1 C20 C19 78.23(17)
C1 Hf1 C20 C19 -173.03(14)
N1 Hf1 C20 C21 -29.7(2)
Cl1 Hf1 C20 C21 -148.89(14)
C3 Hf1 C20 C21 126.60(16)
C4 Hf1 C20 C21 103.20(17)
C2 Hf1 C20 C21 112.55(17)
C5 Hf1 C20 C21 72.52(16)
C18 Hf1 C20 C21 -78.60(17)
C19 Hf1 C20 C21 -116.2(2)
C17 Hf1 C20 C21 -37.96(15)
C1 Hf1 C20 C21 70.78(18)
N1 Hf1 C20 C25 -152.0(3)
Cl1 Hf1 C20 C25 88.8(3)
C3 Hf1 C20 C25 4.3(3)
C4 Hf1 C20 C25 -19.1(3)
C2 Hf1 C20 C25 -9.8(4)
C5 Hf1 C20 C25 -49.8(3)
C18 Hf1 C20 C25 159.0(3)
C21 Hf1 C20 C25 -122.3(4)
C19 Hf1 C20 C25 121.5(4)
C17 Hf1 C20 C25 -160.3(3)
C1 Hf1 C20 C25 -51.6(3)
C18 C17 C21 C20 -2.0(3)
C22 C17 C21 C20 171.3(2)
Hf1 C17 C21 C20 -66.96(17)
C18 C17 C21 C26 -171.1(2)
C22 C17 C21 C26 2.2(4)
Hf1 C17 C21 C26 123.9(3)
C18 C17 C21 Hf1 64.98(16)
C22 C17 C21 Hf1 -121.8(2)
C19 C20 C21 C17 1.3(3)
C25 C20 C21 C17 -170.8(2)
Hf1 C20 C21 C17 67.78(16)
C19 C20 C21 C26 170.4(2)
C25 C20 C21 C26 -1.8(4)
Hf1 C20 C21 C26 -123.1(3)
C19 C20 C21 Hf1 -66.46(18)
C25 C20 C21 Hf1 121.4(3)
N1 Hf1 C21 C17 45.02(16)
Cl1 Hf1 C21 C17 -69.59(18)
C3 Hf1 C21 C17 -178.41(15)
C4 Hf1 C21 C17 172.77(16)
C2 Hf1 C21 C17 144.18(15)
C5 Hf1 C21 C17 140.25(16)
C20 Hf1 C21 C17 -113.1(2)
C18 Hf1 C21 C17 -36.66(14)
C19 Hf1 C21 C17 -77.26(16)
C1 Hf1 C21 C17 121.53(15)
N1 Hf1 C21 C20 158.13(16)
Cl1 Hf1 C21 C20 43.5(2)
C3 Hf1 C21 C20 -65.30(18)
C4 Hf1 C21 C20 -74.12(17)
C2 Hf1 C21 C20 -102.70(18)
C5 Hf1 C21 C20 -106.64(17)
C18 Hf1 C21 C20 76.45(16)
C19 Hf1 C21 C20 35.85(15)
C17 Hf1 C21 C20 113.1(2)
C1 Hf1 C21 C20 -125.36(16)
N1 Hf1 C21 C26 -78.6(3)
Cl1 Hf1 C21 C26 166.8(3)
C3 Hf1 C21 C26 57.9(3)
C4 Hf1 C21 C26 49.1(3)
C2 Hf1 C21 C26 20.5(4)
C5 Hf1 C21 C26 16.6(3)
C20 Hf1 C21 C26 123.2(4)
C18 Hf1 C21 C26 -160.3(3)
C19 Hf1 C21 C26 159.1(3)
C17 Hf1 C21 C26 -123.6(4)
C1 Hf1 C21 C26 -2.1(3)
